data_4076508
loop_
_publ_author_name
'Alonso, Francisco'
'Buitrago, Robison'
'Moglie, Yanina'
'Sep\'ulveda-Escribano, Antonio'
'Yus, Miguel'

_publ_section_title
;
 Selective Hydrosilylation of 1,3-Diynes Catalyzed by Titania-Supported
 Platinum
;
_journal_issue 6
_journal_name_full Organometallics
_journal_page_first 2336
_journal_paper_doi 10.1021/om201274v
_journal_volume 31
_journal_year 2012
_chemical_formula_moiety 'C34 H26 Si'
_chemical_formula_sum 'C34 H26 Si'
_chemical_formula_weight 462.64
_chemical_name_systematic
; 
 ? 
;
_space_group_IT_number 2
_symmetry_cell_setting triclinic
_symmetry_space_group_name_Hall '-P 1'
_symmetry_space_group_name_H-M 'P -1'
_atom_sites_solution_hydrogens geom
_atom_sites_solution_primary direct
_atom_sites_solution_secondary difmap
_audit_creation_method SHELXL-97
_cell_angle_alpha 92.218(3)
_cell_angle_beta 93.955(3)
_cell_angle_gamma 113.068(3)
_cell_formula_units_Z 2
_cell_length_a 7.5995(11)
_cell_length_b 9.4638(14)
_cell_length_c 20.008(3)
_cell_measurement_reflns_used 1513
_cell_measurement_temperature 298(1)
_cell_measurement_theta_max 20.9
_cell_measurement_theta_min 2.35
_cell_volume 1317.4(3)
_computing_cell_refinement 'Bruker SMART V5.625'
_computing_data_collection 'Bruker SMART V5.625'
_computing_data_reduction 'Bruker SAINT V6.28A'
_computing_molecular_graphics 'SHELXTL  Rel. 6.12/V (Siemens, 1996)'
_computing_publication_material 'SHELX-97 (Sheldrick, 1997)'
_computing_structure_refinement 'SHELXL-97 (Sheldrick, 1997)'
_computing_structure_solution 'SHELXS-97 (Sheldrick, 1990)'
_diffrn_ambient_temperature 298(1)
_diffrn_measured_fraction_theta_full 0.995
_diffrn_measured_fraction_theta_max 0.995
_diffrn_measurement_device_type 'CCD area detector'
_diffrn_measurement_method 'phi and omega scans'
_diffrn_radiation_monochromator graphite
_diffrn_radiation_source 'fine-focus sealed tube'
_diffrn_radiation_type MoK\a
_diffrn_radiation_wavelength 0.71073
_diffrn_reflns_av_R_equivalents 0.0357
_diffrn_reflns_av_sigmaI/netI 0.0542
_diffrn_reflns_limit_h_max 9
_diffrn_reflns_limit_h_min -9
_diffrn_reflns_limit_k_max 11
_diffrn_reflns_limit_k_min -11
_diffrn_reflns_limit_l_max 23
_diffrn_reflns_limit_l_min -23
_diffrn_reflns_number 11119
_diffrn_reflns_theta_full 25.06
_diffrn_reflns_theta_max 25.06
_diffrn_reflns_theta_min 2.05
_exptl_absorpt_coefficient_mu 0.109
_exptl_absorpt_correction_T_max 0.9935
_exptl_absorpt_correction_T_min 0.9338
_exptl_absorpt_correction_type multi-scan
_exptl_absorpt_process_details 'Bruker/Siemens SADABS V2.03'
_exptl_crystal_colour yellow
_exptl_crystal_density_diffrn 1.166
_exptl_crystal_density_method 'not measured'
_exptl_crystal_description plate
_exptl_crystal_F_000 488
_exptl_crystal_size_max 0.30
_exptl_crystal_size_mid 0.16
_exptl_crystal_size_min 0.06
_refine_diff_density_max 0.213
_refine_diff_density_min -0.172
_refine_diff_density_rms 0.032
_refine_ls_extinction_method none
_refine_ls_goodness_of_fit_ref 1.014
_refine_ls_hydrogen_treatment constr
_refine_ls_matrix_type full
_refine_ls_number_parameters 316
_refine_ls_number_reflns 4636
_refine_ls_number_restraints 0
_refine_ls_restrained_S_all 1.014
_refine_ls_R_factor_all 0.0843
_refine_ls_R_factor_gt 0.0488
_refine_ls_shift/su_max 0.012
_refine_ls_shift/su_mean 0.001
_refine_ls_structure_factor_coef Fsqd
_refine_ls_weighting_details 'calc w=1/[\s^2^(Fo^2^)+(0.0598P)^2^] where P=(Fo^2^+2Fc^2^)/3'
_refine_ls_weighting_scheme calc
_refine_ls_wR_factor_gt 0.1120
_refine_ls_wR_factor_ref 0.1270
_reflns_number_gt 3075
_reflns_number_total 4636
_reflns_threshold_expression I>2\s(I)
_cod_data_source_file om201274v_si_003.cif
_cod_data_source_block 3ab
_cod_database_code 4076508

loop_
_symmetry_equiv_pos_as_xyz
'x, y, z'
'-x, -y, -z'

loop_
_atom_site_label
_atom_site_type_symbol
_atom_site_fract_x
_atom_site_fract_y
_atom_site_fract_z
_atom_site_U_iso_or_equiv
_atom_site_adp_type
_atom_site_occupancy
_atom_site_symmetry_multiplicity
_atom_site_calc_flag
_atom_site_refinement_flags
Si1 Si 0.36929(9) 0.68143(7) 0.31859(3) 0.0462(2) Uani 1 1 d .
C1 C 0.2054(3) 0.6181(3) 0.23802(10) 0.0486(6) Uani 1 1 d .
C2 C 0.2239(3) 0.4995(3) 0.19553(11) 0.0507(6) Uani 1 1 d .
C3 C 0.2520(3) 0.3970(3) 0.16722(11) 0.0562(6) Uani 1 1 d .
C4 C 0.2885(4) 0.2758(3) 0.13398(11) 0.0567(6) Uani 1 1 d .
C5 C 0.4752(4) 0.2915(3) 0.12771(12) 0.0694(7) Uani 1 1 d .
H5 H 0.5770 0.3814 0.1448 0.083 Uiso 1 1 calc R
C6 C 0.5115(5) 0.1742(4) 0.09612(14) 0.0870(9) Uani 1 1 d .
H6 H 0.6373 0.1858 0.0916 0.104 Uiso 1 1 calc R
C7 C 0.3613(7) 0.0408(4) 0.07140(16) 0.0949(11) Uani 1 1 d .
H7 H 0.3857 -0.0386 0.0508 0.114 Uiso 1 1 calc R
C8 C 0.1775(6) 0.0244(3) 0.07703(16) 0.0990(11) Uani 1 1 d .
H8 H 0.0764 -0.0662 0.0601 0.119 Uiso 1 1 calc R
C9 C 0.1392(5) 0.1416(3) 0.10778(14) 0.0808(8) Uani 1 1 d .
H9 H 0.0128 0.1300 0.1108 0.097 Uiso 1 1 calc R
C10 C 0.0830(3) 0.6868(3) 0.22259(11) 0.0529(6) Uani 1 1 d .
H10 H 0.0804 0.7563 0.2563 0.063 Uiso 1 1 calc R
C11 C -0.0460(3) 0.6712(3) 0.16244(10) 0.0496(6) Uani 1 1 d .
C12 C -0.0423(4) 0.5972(3) 0.10146(12) 0.0668(7) Uani 1 1 d .
H12 H 0.0440 0.5503 0.0977 0.080 Uiso 1 1 calc R
C13 C -0.1656(4) 0.5925(3) 0.04636(12) 0.0760(8) Uani 1 1 d .
H13 H -0.1610 0.5432 0.0058 0.091 Uiso 1 1 calc R
C14 C -0.2941(4) 0.6599(3) 0.05118(13) 0.0698(7) Uani 1 1 d .
H14 H -0.3765 0.6565 0.0140 0.084 Uiso 1 1 calc R
C15 C -0.3016(4) 0.7324(3) 0.11056(13) 0.0667(7) Uani 1 1 d .
H15 H -0.3904 0.7770 0.1141 0.080 Uiso 1 1 calc R
C16 C -0.1770(3) 0.7392(3) 0.16535(12) 0.0566(6) Uani 1 1 d .
H16 H -0.1812 0.7910 0.2053 0.068 Uiso 1 1 calc R
C17 C 0.4439(3) 0.5239(2) 0.34467(11) 0.0500(6) Uani 1 1 d .
C18 C 0.3921(4) 0.4477(3) 0.40268(14) 0.0715(8) Uani 1 1 d .
H18 H 0.3161 0.4751 0.4306 0.086 Uiso 1 1 calc R
C19 C 0.4513(5) 0.3317(4) 0.41989(19) 0.0969(11) Uani 1 1 d .
H19 H 0.4154 0.2825 0.4591 0.116 Uiso 1 1 calc R
C20 C 0.5630(5) 0.2896(3) 0.3790(2) 0.0995(11) Uani 1 1 d .
H20 H 0.6018 0.2110 0.3902 0.119 Uiso 1 1 calc R
C21 C 0.6169(4) 0.3629(3) 0.32192(17) 0.0839(9) Uani 1 1 d .
H21 H 0.6931 0.3346 0.2943 0.101 Uiso 1 1 calc R
C22 C 0.5591(4) 0.4783(3) 0.30509(13) 0.0634(7) Uani 1 1 d .
H22 H 0.5979 0.5277 0.2661 0.076 Uiso 1 1 calc R
C23 C 0.5917(3) 0.8525(2) 0.30463(10) 0.0448(5) Uani 1 1 d .
C24 C 0.7625(3) 0.8821(3) 0.34330(11) 0.0544(6) Uani 1 1 d .
H24 H 0.7643 0.8160 0.3763 0.065 Uiso 1 1 calc R
C25 C 0.9303(4) 1.0062(3) 0.33447(13) 0.0637(7) Uani 1 1 d .
H25 H 1.0427 1.0225 0.3611 0.076 Uiso 1 1 calc R
C26 C 0.9300(4) 1.1050(3) 0.28612(14) 0.0678(7) Uani 1 1 d .
H26 H 1.0422 1.1889 0.2799 0.081 Uiso 1 1 calc R
C27 C 0.7644(4) 1.0800(3) 0.24721(13) 0.0640(7) Uani 1 1 d .
H27 H 0.7647 1.1471 0.2144 0.077 Uiso 1 1 calc R
C28 C 0.5966(4) 0.9564(3) 0.25598(11) 0.0549(6) Uani 1 1 d .
H28 H 0.4850 0.9418 0.2292 0.066 Uiso 1 1 calc R
C29 C 0.2389(3) 0.7302(2) 0.38567(10) 0.0450(5) Uani 1 1 d .
C30 C 0.0629(3) 0.6238(3) 0.40146(12) 0.0605(7) Uani 1 1 d .
H30 H 0.0073 0.5299 0.3762 0.073 Uiso 1 1 calc R
C31 C -0.0323(4) 0.6522(3) 0.45308(13) 0.0678(7) Uani 1 1 d .
H31 H -0.1498 0.5782 0.4624 0.081 Uiso 1 1 calc R
C32 C 0.0467(4) 0.7897(3) 0.49059(12) 0.0683(7) Uani 1 1 d .
H32 H -0.0161 0.8090 0.5259 0.082 Uiso 1 1 calc R
C33 C 0.2172(4) 0.8980(3) 0.47625(13) 0.0714(7) Uani 1 1 d .
H33 H 0.2699 0.9922 0.5014 0.086 Uiso 1 1 calc R
C34 C 0.3130(4) 0.8689(3) 0.42433(12) 0.0590(6) Uani 1 1 d .
H34 H 0.4297 0.9442 0.4153 0.071 Uiso 1 1 calc R

loop_
_atom_site_aniso_label
_atom_site_aniso_U_11
_atom_site_aniso_U_22
_atom_site_aniso_U_33
_atom_site_aniso_U_23
_atom_site_aniso_U_13
_atom_site_aniso_U_12
Si1 0.0500(4) 0.0499(4) 0.0424(4) -0.0001(3) 0.0033(3) 0.0240(3)
C1 0.0516(14) 0.0528(14) 0.0441(13) -0.0027(11) 0.0075(10) 0.0236(12)
C2 0.0521(15) 0.0565(15) 0.0435(13) -0.0009(11) 0.0018(11) 0.0222(12)
C3 0.0654(17) 0.0596(16) 0.0479(14) -0.0012(12) 0.0043(12) 0.0299(14)
C4 0.0765(18) 0.0556(16) 0.0427(13) 0.0010(11) 0.0085(12) 0.0310(14)
C5 0.080(2) 0.0804(19) 0.0580(16) -0.0065(14) 0.0023(14) 0.0444(16)
C6 0.108(3) 0.110(3) 0.071(2) 0.0021(18) 0.0108(18) 0.073(2)
C7 0.151(3) 0.072(2) 0.083(2) 0.0057(18) 0.036(2) 0.063(2)
C8 0.131(3) 0.0534(18) 0.099(2) -0.0099(16) 0.039(2) 0.018(2)
C9 0.086(2) 0.0645(18) 0.082(2) -0.0094(15) 0.0249(16) 0.0180(17)
C10 0.0594(15) 0.0605(15) 0.0421(13) -0.0072(11) 0.0017(11) 0.0289(13)
C11 0.0544(15) 0.0563(14) 0.0406(13) -0.0016(11) 0.0034(11) 0.0251(12)
C12 0.0791(19) 0.0833(19) 0.0509(15) -0.0092(13) -0.0003(13) 0.0485(16)
C13 0.098(2) 0.097(2) 0.0424(15) -0.0130(14) -0.0078(14) 0.0524(19)
C14 0.0741(19) 0.0787(19) 0.0551(16) 0.0034(14) -0.0115(14) 0.0316(16)
C15 0.0655(17) 0.0813(19) 0.0623(17) 0.0060(14) -0.0028(14) 0.0401(15)
C16 0.0629(16) 0.0651(16) 0.0491(14) 0.0021(12) 0.0071(12) 0.0330(14)
C17 0.0490(14) 0.0445(13) 0.0530(14) 0.0017(11) -0.0005(11) 0.0159(11)
C18 0.0631(17) 0.0678(18) 0.084(2) 0.0244(15) 0.0129(15) 0.0240(15)
C19 0.087(2) 0.080(2) 0.125(3) 0.054(2) 0.014(2) 0.029(2)
C20 0.087(2) 0.0545(19) 0.155(4) 0.021(2) -0.016(2) 0.0297(18)
C21 0.086(2) 0.0618(18) 0.110(3) -0.0164(18) -0.0127(19) 0.0411(17)
C22 0.0716(18) 0.0605(16) 0.0655(16) -0.0033(13) -0.0024(13) 0.0364(15)
C23 0.0539(14) 0.0491(13) 0.0393(12) -0.0003(10) 0.0068(10) 0.0288(12)
C24 0.0585(16) 0.0568(15) 0.0483(14) 0.0062(11) 0.0049(12) 0.0231(13)
C25 0.0575(16) 0.0661(17) 0.0609(16) -0.0042(14) 0.0001(13) 0.0191(15)
C26 0.0656(18) 0.0551(16) 0.0754(19) -0.0014(14) 0.0201(15) 0.0144(14)
C27 0.081(2) 0.0561(16) 0.0648(17) 0.0158(13) 0.0228(15) 0.0336(16)
C28 0.0633(16) 0.0612(15) 0.0522(14) 0.0063(12) 0.0093(12) 0.0366(14)
C29 0.0478(14) 0.0487(13) 0.0400(12) 0.0018(10) -0.0002(10) 0.0216(12)
C30 0.0537(16) 0.0601(16) 0.0637(16) -0.0056(12) 0.0086(13) 0.0186(13)
C31 0.0580(16) 0.079(2) 0.0663(17) 0.0061(15) 0.0181(14) 0.0251(15)
C32 0.0701(19) 0.096(2) 0.0510(15) 0.0020(15) 0.0151(14) 0.0441(18)
C33 0.084(2) 0.0730(19) 0.0582(16) -0.0169(14) 0.0041(15) 0.0345(17)
C34 0.0619(16) 0.0540(15) 0.0580(15) -0.0041(12) 0.0092(12) 0.0198(13)

loop_
_atom_type_symbol
_atom_type_description
_atom_type_scat_dispersion_real
_atom_type_scat_dispersion_imag
_atom_type_scat_source
C C 0.0033 0.0016 'International Tables Vol C Tables 4.2.6.8 and 6.1.1.4'
H H 0.0000 0.0000 'International Tables Vol C Tables 4.2.6.8 and 6.1.1.4'
Si Si 0.0817 0.0704 'International Tables Vol C Tables 4.2.6.8 and 6.1.1.4'

loop_
_geom_angle_atom_site_label_1
_geom_angle_atom_site_label_2
_geom_angle_atom_site_label_3
_geom_angle
C29 Si1 C17 109.72(10)
C29 Si1 C23 110.65(10)
C17 Si1 C23 107.83(10)
C29 Si1 C1 108.97(10)
C17 Si1 C1 110.21(10)
C23 Si1 C1 109.46(10)
C10 C1 C2 123.9(2)
C10 C1 Si1 119.73(17)
C2 C1 Si1 116.33(16)
C3 C2 C1 171.5(2)
C2 C3 C4 179.1(3)
C5 C4 C9 118.8(2)
C5 C4 C3 120.1(2)
C9 C4 C3 121.1(2)
C4 C5 C6 120.4(3)
C4 C5 H5 119.8
C6 C5 H5 119.8
C7 C6 C5 119.9(3)
C7 C6 H6 120.1
C5 C6 H6 120.1
C8 C7 C6 120.2(3)
C8 C7 H7 119.9
C6 C7 H7 119.9
C7 C8 C9 120.5(3)
C7 C8 H8 119.8
C9 C8 H8 119.8
C8 C9 C4 120.2(3)
C8 C9 H9 119.9
C4 C9 H9 119.9
C1 C10 C11 131.5(2)
C1 C10 H10 114.2
C11 C10 H10 114.2
C16 C11 C12 117.3(2)
C16 C11 C10 118.0(2)
C12 C11 C10 124.6(2)
C13 C12 C11 120.7(2)
C13 C12 H12 119.6
C11 C12 H12 119.6
C14 C13 C12 120.4(2)
C14 C13 H13 119.8
C12 C13 H13 119.8
C13 C14 C15 120.0(2)
C13 C14 H14 120.0
C15 C14 H14 120.0
C14 C15 C16 119.7(2)
C14 C15 H15 120.1
C16 C15 H15 120.1
C15 C16 C11 121.8(2)
C15 C16 H16 119.1
C11 C16 H16 119.1
C18 C17 C22 116.6(2)
C18 C17 Si1 123.66(19)
C22 C17 Si1 119.77(18)
C19 C18 C17 121.5(3)
C19 C18 H18 119.3
C17 C18 H18 119.3
C20 C19 C18 119.9(3)
C20 C19 H19 120.1
C18 C19 H19 120.1
C21 C20 C19 120.0(3)
C21 C20 H20 120.0
C19 C20 H20 120.0
C20 C21 C22 120.1(3)
C20 C21 H21 119.9
C22 C21 H21 119.9
C21 C22 C17 122.0(3)
C21 C22 H22 119.0
C17 C22 H22 119.0
C24 C23 C28 116.5(2)
C24 C23 Si1 120.30(17)
C28 C23 Si1 123.18(18)
C25 C24 C23 122.3(2)
C25 C24 H24 118.8
C23 C24 H24 118.8
C26 C25 C24 119.6(2)
C26 C25 H25 120.2
C24 C25 H25 120.2
C27 C26 C25 119.8(2)
C27 C26 H26 120.1
C25 C26 H26 120.1
C26 C27 C28 120.8(2)
C26 C27 H27 119.6
C28 C27 H27 119.6
C27 C28 C23 121.0(2)
C27 C28 H28 119.5
C23 C28 H28 119.5
C34 C29 C30 116.1(2)
C34 C29 Si1 123.04(18)
C30 C29 Si1 120.79(17)
C31 C30 C29 122.5(2)
C31 C30 H30 118.8
C29 C30 H30 118.8
C32 C31 C30 119.7(2)
C32 C31 H31 120.2
C30 C31 H31 120.2
C33 C32 C31 119.9(2)
C33 C32 H32 120.1
C31 C32 H32 120.1
C32 C33 C34 120.3(2)
C32 C33 H33 119.8
C34 C33 H33 119.8
C29 C34 C33 121.6(2)
C29 C34 H34 119.2
C33 C34 H34 119.2

loop_
_geom_bond_atom_site_label_1
_geom_bond_atom_site_label_2
_geom_bond_distance
Si1 C29 1.868(2)
Si1 C17 1.870(2)
Si1 C23 1.874(2)
Si1 C1 1.890(2)
C1 C10 1.354(3)
C1 C2 1.438(3)
C2 C3 1.202(3)
C3 C4 1.432(3)
C4 C5 1.383(3)
C4 C9 1.383(3)
C5 C6 1.385(4)
C5 H5 0.9300
C6 C7 1.374(4)
C6 H6 0.9300
C7 C8 1.357(4)
C7 H7 0.9300
C8 C9 1.385(4)
C8 H8 0.9300
C9 H9 0.9300
C10 C11 1.463(3)
C10 H10 0.9300
C11 C16 1.384(3)
C11 C12 1.391(3)
C12 C13 1.385(3)
C12 H12 0.9300
C13 C14 1.366(4)
C13 H13 0.9300
C14 C15 1.364(3)
C14 H14 0.9300
C15 C16 1.381(3)
C15 H15 0.9300
C16 H16 0.9300
C17 C18 1.388(3)
C17 C22 1.394(3)
C18 C19 1.386(4)
C18 H18 0.9300
C19 C20 1.373(4)
C19 H19 0.9300
C20 C21 1.362(4)
C20 H20 0.9300
C21 C22 1.373(3)
C21 H21 0.9300
C22 H22 0.9300
C23 C24 1.387(3)
C23 C28 1.402(3)
C24 C25 1.382(3)
C24 H24 0.9300
C25 C26 1.372(3)
C25 H25 0.9300
C26 C27 1.365(4)
C26 H26 0.9300
C27 C28 1.379(3)
C27 H27 0.9300
C28 H28 0.9300
C29 C34 1.386(3)
C29 C30 1.389(3)
C30 C31 1.377(3)
C30 H30 0.9300
C31 C32 1.366(4)
C31 H31 0.9300
C32 C33 1.358(4)
C32 H32 0.9300
C33 C34 1.387(3)
C33 H33 0.9300
C34 H34 0.9300
